data_7152162
loop_
_publ_author_name
'Zhu, Jiangtao'
'Xie, Haibo'
'Chen, Zixian'
'Li, Shan'
'Wu, Yongming'

_publ_section_title
;
 A detailed study of the intramolecular hydroamination of
 N-(ortho-alkynyl)aryl-N'-substituted trifluoroacetamidines and
 bromodifluoroacetamidines.
;
_journal_issue 3
_journal_name_full 'Organic &amp; biomolecular chemistry'
_journal_page_first 516
_journal_page_last 523
_journal_paper_doi 10.1039/c1ob06528a
_journal_volume 10
_journal_year 2012
_chemical_formula_sum 'C23 H17 F3 N2 O'
_chemical_formula_weight 394.39
_chemical_name_systematic
;
?
;
_space_group_IT_number 2
_symmetry_cell_setting triclinic
_symmetry_space_group_name_Hall '-P 1'
_symmetry_space_group_name_H-M 'P -1'
_atom_sites_solution_hydrogens geom
_atom_sites_solution_primary direct
_atom_sites_solution_secondary difmap
_audit_creation_method SHELXL-97
_cell_angle_alpha 81.755(4)
_cell_angle_beta 85.472(4)
_cell_angle_gamma 62.643(4)
_cell_formula_units_Z 2
_cell_length_a 9.670(2)
_cell_length_b 9.854(2)
_cell_length_c 11.723(3)
_cell_measurement_reflns_used 867
_cell_measurement_temperature 293(2)
_cell_measurement_theta_max 43.795
_cell_measurement_theta_min 4.689
_cell_volume 981.8(4)
_computing_cell_refinement 'Bruker SMART'
_computing_data_collection 'Bruker SMART'
_computing_data_reduction 'Bruker SHELXTL'
_computing_molecular_graphics 'Bruker SHELXTL'
_computing_publication_material 'Bruker SHELXTL'
_computing_structure_refinement 'SHELXL-97 (Sheldrick, 1997)'
_computing_structure_solution 'SHELXS-97 (Sheldrick, 1990)'
_diffrn_ambient_temperature 293(2)
_diffrn_measured_fraction_theta_full 0.983
_diffrn_measured_fraction_theta_max 0.983
_diffrn_measurement_device_type 'CCD area detector'
_diffrn_measurement_method 'phi and omega scans'
_diffrn_radiation_monochromator graphite
_diffrn_radiation_source 'fine-focus sealed tube'
_diffrn_radiation_type MoK\a
_diffrn_radiation_wavelength 0.71073
_diffrn_reflns_av_R_equivalents 0.0367
_diffrn_reflns_av_sigmaI/netI 0.0731
_diffrn_reflns_limit_h_max 11
_diffrn_reflns_limit_h_min -11
_diffrn_reflns_limit_k_max 11
_diffrn_reflns_limit_k_min -6
_diffrn_reflns_limit_l_max 14
_diffrn_reflns_limit_l_min -14
_diffrn_reflns_number 5176
_diffrn_reflns_theta_full 25.50
_diffrn_reflns_theta_max 25.50
_diffrn_reflns_theta_min 1.76
_exptl_absorpt_coefficient_mu 0.102
_exptl_absorpt_correction_T_max 1.0000
_exptl_absorpt_correction_T_min 0.2567
_exptl_absorpt_correction_type empirical
_exptl_absorpt_process_details sadabs
_exptl_crystal_colour yellow
_exptl_crystal_density_diffrn 1.334
_exptl_crystal_density_method 'not measured'
_exptl_crystal_description prismatic
_exptl_crystal_F_000 408
_exptl_crystal_size_max 0.380
_exptl_crystal_size_mid 0.287
_exptl_crystal_size_min 0.139
_refine_diff_density_max 0.211
_refine_diff_density_min -0.223
_refine_diff_density_rms 0.049
_refine_ls_extinction_method none
_refine_ls_goodness_of_fit_ref 0.860
_refine_ls_hydrogen_treatment constr
_refine_ls_matrix_type full
_refine_ls_number_parameters 263
_refine_ls_number_reflns 3582
_refine_ls_number_restraints 0
_refine_ls_restrained_S_all 0.860
_refine_ls_R_factor_all 0.1150
_refine_ls_R_factor_gt 0.0662
_refine_ls_shift/su_max 0.000
_refine_ls_shift/su_mean 0.000
_refine_ls_structure_factor_coef Fsqd
_refine_ls_weighting_details 'calc w=1/[\s^2^(Fo^2^)+(0.1035P)^2^+0.0000P] where P=(Fo^2^+2Fc^2^)/3'
_refine_ls_weighting_scheme calc
_refine_ls_wR_factor_gt 0.1634
_refine_ls_wR_factor_ref 0.1972
_reflns_number_gt 1740
_reflns_number_total 3582
_reflns_threshold_expression >2sigma(I)
_cod_data_source_file c1ob06528a.txt
_cod_data_source_block cd29561
_cod_depositor_comments
;
The following automatic conversions were performed:

'_symmetry_cell_setting' value 'Triclinic' changed to 'triclinic'
according to /home/saulius/struct/CIF-dictionaries/cif_core.dic
dictionary named 'cif_core.dic' version 2.4.1 from 2010-06-29.

Automatic conversion script
Id: cif_fix_values 1715 2011-07-08 13:25:40Z adriana 
;
_cod_original_cell_volume 981.7(4)
_cod_original_sg_symbol_H-M P-1
_cod_database_code 7152162

loop_
_symmetry_equiv_pos_as_xyz
'x, y, z'
'-x, -y, -z'

loop_
_atom_site_label
_atom_site_type_symbol
_atom_site_fract_x
_atom_site_fract_y
_atom_site_fract_z
_atom_site_U_iso_or_equiv
_atom_site_adp_type
_atom_site_occupancy
_atom_site_symmetry_multiplicity
_atom_site_calc_flag
_atom_site_refinement_flags
F1 F 0.8134(3) 0.7138(3) 0.3326(2) 0.1143(9) Uani 1 1 d .
F2 F 0.7784(3) 0.5220(3) 0.41236(18) 0.1222(10) Uani 1 1 d .
F3 F 1.0066(3) 0.4940(3) 0.36327(19) 0.1171(10) Uani 1 1 d .
O1 O 0.1515(3) 0.9483(3) 0.3986(2) 0.0833(8) Uani 1 1 d .
N1 N 0.6983(3) 0.5994(3) 0.1638(2) 0.0574(7) Uani 1 1 d .
N2 N 0.9687(3) 0.4218(3) 0.1728(2) 0.0633(8) Uani 1 1 d .
C1 C 0.8433(4) 0.5249(4) 0.2130(3) 0.0627(9) Uani 1 1 d .
C2 C 0.6843(4) 0.5799(3) 0.0465(2) 0.0554(8) Uani 1 1 d .
C3 C 0.8112(4) 0.4387(3) 0.0105(2) 0.0557(8) Uani 1 1 d .
C4 C 0.9517(4) 0.3675(4) 0.0728(3) 0.0587(9) Uani 1 1 d .
C5 C 1.0784(4) 0.2355(4) 0.0402(3) 0.0732(10) Uani 1 1 d .
H5 H 1.1722 0.1932 0.0788 0.088 Uiso 1 1 calc R
C6 C 1.0619(5) 0.1682(4) -0.0509(3) 0.0869(12) Uani 1 1 d .
H6 H 1.1451 0.0797 -0.0734 0.104 Uiso 1 1 calc R
C7 C 0.9211(5) 0.2327(4) -0.1084(3) 0.0801(12) Uani 1 1 d .
H7 H 0.9104 0.1859 -0.1683 0.096 Uiso 1 1 calc R
C8 C 0.7985(4) 0.3641(4) -0.0779(3) 0.0644(9) Uani 1 1 d .
H8 H 0.7049 0.4046 -0.1166 0.077 Uiso 1 1 calc R
C9 C 0.8602(5) 0.5657(5) 0.3308(3) 0.0852(12) Uani 1 1 d .
C10 C 0.5603(4) 0.6865(4) -0.0149(3) 0.0603(9) Uani 1 1 d .
H10 H 0.4837 0.7576 0.0286 0.072 Uiso 1 1 calc R
C11 C 0.5239(4) 0.7111(3) -0.1378(3) 0.0546(8) Uani 1 1 d .
C12 C 0.6369(4) 0.6806(4) -0.2252(3) 0.0634(9) Uani 1 1 d .
H12 H 0.7416 0.6364 -0.2066 0.076 Uiso 1 1 calc R
C13 C 0.5935(5) 0.7162(4) -0.3395(3) 0.0774(11) Uani 1 1 d .
H13 H 0.6703 0.6909 -0.3969 0.093 Uiso 1 1 calc R
C14 C 0.4425(6) 0.7865(5) -0.3698(3) 0.0889(13) Uani 1 1 d .
H14 H 0.4157 0.8122 -0.4472 0.107 Uiso 1 1 calc R
C15 C 0.3283(5) 0.8199(4) -0.2851(4) 0.0878(12) Uani 1 1 d .
H15 H 0.2239 0.8670 -0.3051 0.105 Uiso 1 1 calc R
C16 C 0.3698(4) 0.7826(4) -0.1692(3) 0.0725(10) Uani 1 1 d .
H16 H 0.2923 0.8064 -0.1124 0.087 Uiso 1 1 calc R
C17 C 0.5588(4) 0.6940(4) 0.2254(2) 0.0535(8) Uani 1 1 d .
C18 C 0.4729(4) 0.6277(4) 0.2838(3) 0.0634(9) Uani 1 1 d .
H18 H 0.5068 0.5225 0.2858 0.076 Uiso 1 1 calc R
C19 C 0.3359(4) 0.7160(4) 0.3400(3) 0.0674(10) Uani 1 1 d .
H19 H 0.2764 0.6710 0.3782 0.081 Uiso 1 1 calc R
C20 C 0.2878(4) 0.8729(4) 0.3388(3) 0.0597(9) Uani 1 1 d .
C21 C 0.3733(4) 0.9395(4) 0.2806(3) 0.0643(9) Uani 1 1 d .
H21 H 0.3400 1.0446 0.2786 0.077 Uiso 1 1 calc R
C22 C 0.5095(4) 0.8499(4) 0.2245(3) 0.0609(9) Uani 1 1 d .
H22 H 0.5687 0.8949 0.1857 0.073 Uiso 1 1 calc R
C23 C 0.1057(5) 1.1081(4) 0.4089(4) 0.1075(16) Uani 1 1 d .
H23A H 0.1871 1.1155 0.4453 0.161 Uiso 1 1 calc R
H23B H 0.0120 1.1489 0.4547 0.161 Uiso 1 1 calc R
H23C H 0.0876 1.1658 0.3336 0.161 Uiso 1 1 calc R

loop_
_atom_site_aniso_label
_atom_site_aniso_U_11
_atom_site_aniso_U_22
_atom_site_aniso_U_33
_atom_site_aniso_U_23
_atom_site_aniso_U_13
_atom_site_aniso_U_12
F1 0.130(2) 0.1012(19) 0.1037(18) -0.0475(15) -0.0284(15) -0.0318(16)
F2 0.135(2) 0.177(3) 0.0439(12) -0.0127(14) 0.0059(13) -0.063(2)
F3 0.0897(18) 0.154(2) 0.0749(15) -0.0448(15) -0.0218(13) -0.0161(16)
O1 0.0747(17) 0.0767(18) 0.0845(18) -0.0139(14) 0.0197(14) -0.0246(14)
N1 0.0628(18) 0.0588(16) 0.0428(15) -0.0084(12) -0.0023(13) -0.0200(14)
N2 0.0681(19) 0.0630(17) 0.0472(16) -0.0083(13) -0.0018(14) -0.0193(15)
C1 0.080(3) 0.058(2) 0.0421(18) -0.0025(16) -0.0046(18) -0.0240(19)
C2 0.073(2) 0.0507(19) 0.0418(17) -0.0043(14) -0.0022(16) -0.0277(18)
C3 0.077(2) 0.0483(18) 0.0386(16) -0.0016(14) -0.0004(16) -0.0268(17)
C4 0.076(2) 0.053(2) 0.0411(17) -0.0053(15) 0.0004(16) -0.0245(18)
C5 0.080(3) 0.057(2) 0.066(2) -0.0068(18) -0.0020(19) -0.017(2)
C6 0.100(3) 0.056(2) 0.077(3) -0.020(2) 0.000(2) -0.009(2)
C7 0.108(3) 0.058(2) 0.065(2) -0.0160(19) -0.009(2) -0.026(2)
C8 0.079(2) 0.056(2) 0.057(2) -0.0099(16) -0.0037(17) -0.0281(19)
C9 0.085(3) 0.095(3) 0.060(2) -0.023(2) -0.007(2) -0.023(3)
C10 0.070(2) 0.055(2) 0.0496(19) -0.0099(15) 0.0007(17) -0.0228(18)
C11 0.065(2) 0.0423(17) 0.0523(19) -0.0063(14) -0.0022(17) -0.0209(16)
C12 0.083(2) 0.060(2) 0.052(2) -0.0066(16) -0.0012(18) -0.0367(19)
C13 0.115(3) 0.075(3) 0.048(2) 0.0004(18) -0.006(2) -0.050(2)
C14 0.127(4) 0.080(3) 0.057(2) 0.005(2) -0.027(3) -0.045(3)
C15 0.105(3) 0.071(3) 0.078(3) 0.001(2) -0.033(3) -0.030(2)
C16 0.081(3) 0.054(2) 0.070(2) -0.0075(18) -0.008(2) -0.0183(19)
C17 0.063(2) 0.053(2) 0.0431(17) -0.0073(14) 0.0045(15) -0.0258(17)
C18 0.084(3) 0.053(2) 0.054(2) -0.0088(16) 0.0013(18) -0.0322(19)
C19 0.087(3) 0.068(2) 0.055(2) -0.0063(17) 0.0063(18) -0.043(2)
C20 0.066(2) 0.058(2) 0.0476(19) -0.0080(15) 0.0027(16) -0.0211(18)
C21 0.078(2) 0.052(2) 0.059(2) -0.0053(16) 0.0074(18) -0.0274(19)
C22 0.076(2) 0.057(2) 0.054(2) -0.0076(16) 0.0119(17) -0.0351(19)
C23 0.109(4) 0.066(3) 0.107(3) -0.018(2) 0.037(3) -0.010(2)

loop_
_atom_type_symbol
_atom_type_description
_atom_type_scat_dispersion_real
_atom_type_scat_dispersion_imag
_atom_type_scat_source
C C 0.0033 0.0016 'International Tables Vol C Tables 4.2.6.8 and 6.1.1.4'
H H 0.0000 0.0000 'International Tables Vol C Tables 4.2.6.8 and 6.1.1.4'
N N 0.0061 0.0033 'International Tables Vol C Tables 4.2.6.8 and 6.1.1.4'
O O 0.0106 0.0060 'International Tables Vol C Tables 4.2.6.8 and 6.1.1.4'
F F 0.0171 0.0103 'International Tables Vol C Tables 4.2.6.8 and 6.1.1.4'

loop_
_geom_angle_atom_site_label_1
_geom_angle_atom_site_label_2
_geom_angle_atom_site_label_3
_geom_angle
C20 O1 C23 115.9(3)
C1 N1 C2 118.6(3)
C1 N1 C17 122.9(3)
C2 N1 C17 118.4(2)
C1 N2 C4 115.5(3)
N2 C1 N1 127.7(3)
N2 C1 C9 114.5(3)
N1 C1 C9 117.7(3)
C10 C2 N1 119.0(3)
C10 C2 C3 128.2(3)
N1 C2 C3 112.8(3)
C8 C3 C4 117.7(3)
C8 C3 C2 123.5(3)
C4 C3 C2 118.7(3)
C5 C4 N2 116.6(3)
C5 C4 C3 121.2(3)
N2 C4 C3 122.1(3)
C6 C5 C4 118.8(4)
C6 C5 H5 120.6
C4 C5 H5 120.6
C5 C6 C7 120.2(3)
C5 C6 H6 119.9
C7 C6 H6 119.9
C8 C7 C6 120.7(4)
C8 C7 H7 119.6
C6 C7 H7 119.6
C7 C8 C3 121.1(3)
C7 C8 H8 119.4
C3 C8 H8 119.4
F1 C9 F3 106.8(4)
F1 C9 F2 107.3(3)
F3 C9 F2 106.8(3)
F1 C9 C1 113.6(3)
F3 C9 C1 111.0(3)
F2 C9 C1 111.0(4)
C2 C10 C11 131.9(3)
C2 C10 H10 114.1
C11 C10 H10 114.1
C16 C11 C12 118.0(3)
C16 C11 C10 118.5(3)
C12 C11 C10 123.1(3)
C13 C12 C11 120.1(4)
C13 C12 H12 120.0
C11 C12 H12 120.0
C14 C13 C12 121.6(4)
C14 C13 H13 119.2
C12 C13 H13 119.2
C13 C14 C15 119.5(4)
C13 C14 H14 120.3
C15 C14 H14 120.3
C14 C15 C16 119.8(4)
C14 C15 H15 120.1
C16 C15 H15 120.1
C11 C16 C15 121.0(4)
C11 C16 H16 119.5
C15 C16 H16 119.5
C18 C17 C22 119.6(3)
C18 C17 N1 119.0(3)
C22 C17 N1 121.4(3)
C17 C18 C19 120.4(3)
C17 C18 H18 119.8
C19 C18 H18 119.8
C18 C19 C20 119.4(3)
C18 C19 H19 120.3
C20 C19 H19 120.3
C21 C20 O1 125.4(3)
C21 C20 C19 120.2(3)
O1 C20 C19 114.3(3)
C20 C21 C22 119.6(3)
C20 C21 H21 120.2
C22 C21 H21 120.2
C21 C22 C17 120.7(3)
C21 C22 H22 119.7
C17 C22 H22 119.7
O1 C23 H23A 109.5
O1 C23 H23B 109.5
H23A C23 H23B 109.5
O1 C23 H23C 109.5
H23A C23 H23C 109.5
H23B C23 H23C 109.5

loop_
_geom_bond_atom_site_label_1
_geom_bond_atom_site_label_2
_geom_bond_distance
F1 C9 1.317(5)
F2 C9 1.342(5)
F3 C9 1.318(4)
O1 C20 1.372(4)
O1 C23 1.447(4)
N1 C1 1.377(4)
N1 C2 1.440(4)
N1 C17 1.447(4)
N2 C1 1.281(4)
N2 C4 1.406(4)
C1 C9 1.533(5)
C2 C10 1.349(4)
C2 C3 1.462(4)
C3 C8 1.397(4)
C3 C4 1.416(5)
C4 C5 1.394(4)
C5 C6 1.391(5)
C5 H5 0.9300
C6 C7 1.392(5)
C6 H6 0.9300
C7 C8 1.366(4)
C7 H7 0.9300
C8 H8 0.9300
C10 C11 1.470(4)
C10 H10 0.9300
C11 C16 1.378(5)
C11 C12 1.394(4)
C12 C13 1.383(5)
C12 H12 0.9300
C13 C14 1.348(5)
C13 H13 0.9300
C14 C15 1.379(6)
C14 H14 0.9300
C15 C16 1.396(5)
C15 H15 0.9300
C16 H16 0.9300
C17 C18 1.366(4)
C17 C22 1.382(4)
C18 C19 1.383(4)
C18 H18 0.9300
C19 C20 1.393(4)
C19 H19 0.9300
C20 C21 1.364(4)
C21 C22 1.381(4)
C21 H21 0.9300
C22 H22 0.9300
C23 H23A 0.9600
C23 H23B 0.9600
C23 H23C 0.9600

loop_
_geom_torsion_atom_site_label_1
_geom_torsion_atom_site_label_2
_geom_torsion_atom_site_label_3
_geom_torsion_atom_site_label_4
_geom_torsion
C4 N2 C1 N1 -7.2(5)
C4 N2 C1 C9 171.7(3)
C2 N1 C1 N2 -10.0(5)
C17 N1 C1 N2 168.8(3)
C2 N1 C1 C9 171.1(3)
C17 N1 C1 C9 -10.1(5)
C1 N1 C2 C10 -158.3(3)
C17 N1 C2 C10 22.9(4)
C1 N1 C2 C3 23.0(4)
C17 N1 C2 C3 -155.9(3)
C10 C2 C3 C8 -23.2(5)
N1 C2 C3 C8 155.4(3)
C10 C2 C3 C4 161.1(3)
N1 C2 C3 C4 -20.3(4)
C1 N2 C4 C5 -167.8(3)
C1 N2 C4 C3 9.7(5)
C8 C3 C4 C5 6.0(5)
C2 C3 C4 C5 -178.0(3)
C8 C3 C4 N2 -171.3(3)
C2 C3 C4 N2 4.7(5)
N2 C4 C5 C6 173.5(3)
C3 C4 C5 C6 -4.0(5)
C4 C5 C6 C7 0.3(6)
C5 C6 C7 C8 1.2(6)
C6 C7 C8 C3 1.0(6)
C4 C3 C8 C7 -4.5(5)
C2 C3 C8 C7 179.7(3)
N2 C1 C9 F1 125.7(4)
N1 C1 C9 F1 -55.3(5)
N2 C1 C9 F3 5.3(5)
N1 C1 C9 F3 -175.6(3)
N2 C1 C9 F2 -113.3(4)
N1 C1 C9 F2 65.8(4)
N1 C2 C10 C11 170.3(3)
C3 C2 C10 C11 -11.2(6)
C2 C10 C11 C16 152.9(4)
C2 C10 C11 C12 -34.2(6)
C16 C11 C12 C13 -2.7(5)
C10 C11 C12 C13 -175.6(3)
C11 C12 C13 C14 2.9(5)
C12 C13 C14 C15 -2.0(6)
C13 C14 C15 C16 0.9(6)
C12 C11 C16 C15 1.6(5)
C10 C11 C16 C15 174.9(3)
C14 C15 C16 C11 -0.8(6)
C1 N1 C17 C18 -91.0(4)
C2 N1 C17 C18 87.8(3)
C1 N1 C17 C22 90.2(4)
C2 N1 C17 C22 -91.0(4)
C22 C17 C18 C19 1.2(5)
N1 C17 C18 C19 -177.6(3)
C17 C18 C19 C20 -1.5(5)
C23 O1 C20 C21 -6.6(5)
C23 O1 C20 C19 174.2(3)
C18 C19 C20 C21 1.5(5)
C18 C19 C20 O1 -179.2(3)
O1 C20 C21 C22 179.5(3)
C19 C20 C21 C22 -1.3(5)
C20 C21 C22 C17 1.0(5)
C18 C17 C22 C21 -1.0(5)
N1 C17 C22 C21 177.8(3)
